data_1575705
loop_
_publ_author_name
'Maryunina, Kseniya'
'Yamaguchi, Koyo'
'Inoue, Katsuya'
'Samsonenko, Arkady'
'Veber, Sergey'
'Smirnova, Kristina'
'Bogomyakov, Artem'
'Letyagin, Gleb'
'Romanenko, Galina'
'Morozov, Vitaly'

_publ_section_title
;
 Magnetic superexchange switching by the transformation of a trigonal
 bipyramid into a square pyramid in a Cu(II)-nitroxide complex.
;
_journal_issue 40
_journal_name_full 'Dalton transactions (Cambridge, England : 2003)'
_journal_page_first 15176
_journal_page_last 15187
_journal_paper_doi 10.1039/d5dt01274k
_journal_volume 54
_journal_year 2025
_chemical_formula_sum 'C32 H20 Cu2 F24 N3 O9'
_chemical_formula_weight 1173.59
_space_group_crystal_system monoclinic
_space_group_IT_number 15
_space_group_name_Hall '-C 2yc'
_space_group_name_H-M_alt 'C 1 2/c 1'
_atom_sites_solution_hydrogens geom
_audit_creation_method SHELXL-2019/3
_audit_update_record
;
2025-04-01 deposited with the CCDC.	2025-09-10 downloaded from the CCDC.
;
_cell_angle_alpha 90
_cell_angle_beta 120.0660(10)
_cell_angle_gamma 90
_cell_formula_units_Z 4
_cell_length_a 19.1815(4)
_cell_length_b 16.9784(3)
_cell_length_c 15.3474(3)
_cell_measurement_reflns_used 9969
_cell_measurement_temperature 200(2)
_cell_measurement_theta_max 67.68
_cell_measurement_theta_min 3.33
_cell_volume 4325.69(15)
_computing_cell_refinement 'Bruker SMART'
_computing_data_collection 'Bruker SMART'
_computing_data_reduction 'Bruker SAINT'
_computing_molecular_graphics 'Bruker SHELXTL'
_computing_publication_material 'Bruker SHELXTL'
_computing_structure_refinement 'SHELXL-2019/2 (Sheldrick, 2019)'
_computing_structure_solution 'Bruker SHELXTL'
_diffrn_ambient_temperature 200(2)
_diffrn_measured_fraction_theta_full 0.984
_diffrn_measured_fraction_theta_max 0.984
_diffrn_measurement_device_type 'CCD area detector'
_diffrn_measurement_method 'phi and omega scans'
_diffrn_radiation_type CuK\a
_diffrn_radiation_wavelength 1.54178
_diffrn_reflns_av_R_equivalents 0.0501
_diffrn_reflns_av_unetI/netI 0.0255
_diffrn_reflns_Laue_measured_fraction_full 0.984
_diffrn_reflns_Laue_measured_fraction_max 0.984
_diffrn_reflns_limit_h_max 22
_diffrn_reflns_limit_h_min -22
_diffrn_reflns_limit_k_max 20
_diffrn_reflns_limit_k_min -19
_diffrn_reflns_limit_l_max 17
_diffrn_reflns_limit_l_min -18
_diffrn_reflns_number 21905
_diffrn_reflns_point_group_measured_fraction_full 0.984
_diffrn_reflns_point_group_measured_fraction_max 0.984
_diffrn_reflns_theta_full 67.675
_diffrn_reflns_theta_max 67.675
_diffrn_reflns_theta_min 4.008
_exptl_absorpt_coefficient_mu 2.685
_exptl_absorpt_correction_T_max 0.6164
_exptl_absorpt_correction_T_min 0.4046
_exptl_absorpt_correction_type empirical
_exptl_crystal_colour black
_exptl_crystal_density_diffrn 1.802
_exptl_crystal_description prism
_exptl_crystal_F_000 2316
_exptl_crystal_size_max 0.23
_exptl_crystal_size_mid 0.035
_exptl_crystal_size_min 0.02
_refine_diff_density_max 0.576
_refine_diff_density_min -0.527
_refine_diff_density_rms 0.062
_refine_ls_extinction_method none
_refine_ls_goodness_of_fit_ref 1.060
_refine_ls_hydrogen_treatment constr
_refine_ls_matrix_type full
_refine_ls_number_parameters 379
_refine_ls_number_reflns 3854
_refine_ls_number_restraints 12
_refine_ls_restrained_S_all 1.075
_refine_ls_R_factor_all 0.0502
_refine_ls_R_factor_gt 0.0495
_refine_ls_shift/su_max 0.001
_refine_ls_shift/su_mean 0.000
_refine_ls_structure_factor_coef Fsqd
_refine_ls_weighting_details 'w=1/[\s^2^(Fo^2^)+(0.0507P)^2^+10.7835P] where P=(Fo^2^+2Fc^2^)/3'
_refine_ls_weighting_scheme calc
_refine_ls_wR_factor_gt 0.1225
_refine_ls_wR_factor_ref 0.1230
_reflns_Friedel_coverage 0.000
_reflns_number_gt 3778
_reflns_number_total 3854
_reflns_threshold_expression 'I > 2\s(I)'
_cod_data_source_file d5dt01274k2.cif
_cod_data_source_block c2c200
_cod_depositor_comments 'Adding full bibliography for 1575703--1575709.cif.'
_cod_original_sg_symbol_H-M 'C 2/c'
_cod_database_code 1575705
_shelx_shelxl_version_number 2019/3
_shelx_space_group_comment
; 
The symmetry employed for this shelxl refinement is uniquely defined 
by the following loop, which should always be used as a source of 
symmetry information in preference to the above space-group names. 
They are only intended as comments. 
;

loop_
_space_group_symop_operation_xyz
'x, y, z'
'-x, y, -z+1/2'
'x+1/2, y+1/2, z'
'-x+1/2, y+1/2, -z+1/2'
'-x, -y, -z'
'x, -y, z-1/2'
'-x+1/2, -y+1/2, -z'
'x+1/2, -y+1/2, z-1/2'

loop_
_atom_site_label
_atom_site_type_symbol
_atom_site_fract_x
_atom_site_fract_y
_atom_site_fract_z
_atom_site_U_iso_or_equiv
_atom_site_adp_type
_atom_site_occupancy
_atom_site_site_symmetry_order
_atom_site_calc_flag
_atom_site_refinement_flags_posn
_atom_site_refinement_flags_adp
_atom_site_refinement_flags_occupancy
_atom_site_disorder_assembly
_atom_site_disorder_group
Cu2 Cu 0.500000 0.39658(3) 0.250000 0.04098(18) Uani 1 2 d S T P . .
O3 O 0.49172(11) 0.32432(12) 0.13751(14) 0.0465(5) Uani 1 1 d . . . . .
C6 C 0.4395(2) 0.2644(3) -0.0195(3) 0.0720(11) Uani 1 1 d . . . . .
F7 F 0.49164(19) 0.2995(3) -0.0377(2) 0.1394(16) Uani 1 1 d . . . . .
F8 F 0.4663(2) 0.1938(2) 0.0144(2) 0.1318(14) Uani 1 1 d . . . . .
F9 F 0.37337(14) 0.25639(17) -0.10766(16) 0.0866(8) Uani 1 1 d . . . . .
C7 C 0.42755(17) 0.31115(18) 0.0577(2) 0.0449(6) Uani 1 1 d . . . . .
C8 C 0.34993(17) 0.33329(18) 0.0329(2) 0.0471(7) Uani 1 1 d . . . . .
H8A H 0.306165 0.320359 -0.031725 0.056 Uiso 1 1 calc R U . . .
C9 C 0.33511(16) 0.37319(16) 0.0993(2) 0.0413(6) Uani 1 1 d . . . . .
C10 C 0.24917(18) 0.3978(2) 0.0680(3) 0.0579(8) Uani 1 1 d . . . . .
F10 F 0.24364(13) 0.47487(15) 0.0698(2) 0.0938(8) Uani 1 1 d . . . . .
F11 F 0.19526(12) 0.37467(17) -0.02329(18) 0.0903(8) Uani 1 1 d . . . . .
F12 F 0.22759(13) 0.3702(2) 0.1311(2) 0.1152(11) Uani 1 1 d . . . . .
O4 O 0.38451(11) 0.39498(12) 0.18802(15) 0.0453(5) Uani 1 1 d . . . . .
Cu1 Cu 0.76603(14) 0.74303(17) 0.51831(17) 0.0552(6) Uani 0.5 1 d . . P . .
O1 O 0.8082(16) 0.8409(9) 0.4991(18) 0.045(3) Uani 0.57(6) 1 d . . P A 1
O2 O 0.7840(18) 0.6889(8) 0.4209(19) 0.049(3) Uani 0.57(6) 1 d . . P A 1
O1A O 0.7814(16) 0.8531(9) 0.467(2) 0.040(3) Uani 0.43(6) 1 d . . P A 2
O2A O 0.7566(15) 0.7012(11) 0.3898(19) 0.040(3) Uani 0.43(6) 1 d . . P A 2
C1 C 0.8546(2) 0.93876(17) 0.4312(2) 0.0495(7) Uani 1 1 d . . . . .
F1 F 0.8001(6) 0.9848(6) 0.3727(10) 0.167(7) Uani 0.5 1 d . . P B 1
F2 F 0.9143(4) 0.9403(4) 0.4058(6) 0.083(2) Uani 0.5 1 d . U P B 1
F3 F 0.8925(7) 0.9682(6) 0.5192(6) 0.092(4) Uani 0.5 1 d . . P B 1
F1A F 0.7968(7) 0.9887(5) 0.4137(9) 0.109(4) Uani 0.5 1 d . . P B 2
F2A F 0.8715(5) 0.9534(4) 0.3635(5) 0.078(2) Uani 0.5 1 d . U P B 2
F3A F 0.9111(7) 0.9570(7) 0.5185(7) 0.122(5) Uani 0.5 1 d . . P B 2
C2 C 0.82409(16) 0.85513(16) 0.4281(2) 0.0398(6) Uani 1 1 d . . . . .
C3 C 0.82940(17) 0.80022(17) 0.3655(2) 0.0417(6) Uani 1 1 d . . . . .
H3A H 0.851355 0.815287 0.324549 0.050 Uiso 1 1 calc R U . . .
C4 C 0.80353(17) 0.72412(17) 0.3612(2) 0.0420(6) Uani 1 1 d . . . . .
C5 C 0.81475(19) 0.66400(19) 0.2954(2) 0.0502(7) Uani 1 1 d . . . . .
F4 F 0.8334(2) 0.69657(15) 0.2317(2) 0.0989(9) Uani 1 1 d . . . . .
F5 F 0.87089(17) 0.61310(16) 0.35042(19) 0.0951(9) Uani 1 1 d . . . . .
F6 F 0.74870(15) 0.62344(15) 0.24023(19) 0.0857(7) Uani 1 1 d . . . . .
O1R O 0.6341(10) 0.7916(8) 0.3517(13) 0.063(4) Uani 0.25 1 d . . P C 1
N2R N 0.5590(12) 0.8121(5) 0.2957(14) 0.042(2) Uani 0.5 1 d . . P C 1
O10R O 0.3802(10) 0.7818(8) 0.1225(13) 0.063(4) Uani 0.25 1 d . . P C 2
N9R N 0.4266(12) 0.8072(5) 0.1802(14) 0.042(2) Uani 0.5 1 d . . P C 2
C3R C 0.5467(2) 0.89430(18) 0.2853(3) 0.0549(8) Uani 1 1 d . . . . .
C4R C 0.5780(4) 0.9372(3) 0.3823(4) 0.133(3) Uani 1 1 d . . . . .
H4RA H 0.567278 0.993676 0.369016 0.200 Uiso 1 1 calc R U . . .
H4RB H 0.551131 0.917688 0.418079 0.200 Uiso 1 1 calc R U . . .
H4RC H 0.636178 0.928587 0.423735 0.200 Uiso 1 1 calc R U . . .
C5R C 0.5912(3) 0.9172(4) 0.2293(6) 0.127(3) Uani 1 1 d . . . . .
H5RA H 0.586767 0.974124 0.217451 0.191 Uiso 1 1 calc R U . . .
H5RB H 0.648080 0.902525 0.270016 0.191 Uiso 1 1 calc R U . . .
H5RC H 0.567086 0.889420 0.164641 0.191 Uiso 1 1 calc R U . . .
C6R C 0.500000 0.7671(2) 0.250000 0.0493(10) Uani 1 2 d S T P . .
C7R C 0.500000 0.6805(2) 0.250000 0.0409(8) Uani 1 2 d S T P C .
C8R C 0.56610(17) 0.63823(17) 0.2619(2) 0.0440(6) Uani 1 1 d . . . . .
H8RA H 0.612808 0.665015 0.271151 0.053 Uiso 1 1 calc R U . C .
C9R C 0.56357(16) 0.55752(16) 0.2604(2) 0.0411(6) Uani 1 1 d . . . . .
H9RA H 0.608771 0.529398 0.266923 0.049 Uiso 1 1 calc R U . . .
N10R N 0.500000 0.51646(18) 0.250000 0.0368(7) Uani 1 2 d S T P . .

loop_
_atom_site_aniso_label
_atom_site_aniso_U_11
_atom_site_aniso_U_22
_atom_site_aniso_U_33
_atom_site_aniso_U_23
_atom_site_aniso_U_13
_atom_site_aniso_U_12
Cu2 0.0303(3) 0.0400(3) 0.0425(3) 0.000 0.0107(2) 0.000
O3 0.0410(10) 0.0533(12) 0.0389(10) -0.0061(9) 0.0151(9) 0.0005(9)
C6 0.055(2) 0.108(3) 0.0481(19) -0.021(2) 0.0226(16) -0.004(2)
F7 0.0980(19) 0.269(5) 0.0748(16) -0.072(2) 0.0608(16) -0.074(2)
F8 0.157(3) 0.133(3) 0.0820(18) -0.0206(18) 0.0423(19) 0.078(2)
F9 0.0700(13) 0.123(2) 0.0501(11) -0.0358(12) 0.0173(10) -0.0097(13)
C7 0.0477(16) 0.0463(16) 0.0362(14) -0.0023(12) 0.0176(13) -0.0043(12)
C8 0.0426(15) 0.0530(17) 0.0345(13) -0.0012(12) 0.0110(12) -0.0058(12)
C9 0.0344(13) 0.0376(14) 0.0425(14) 0.0053(11) 0.0122(12) -0.0045(11)
C10 0.0363(15) 0.072(2) 0.0551(18) 0.0003(16) 0.0151(14) -0.0033(14)
F10 0.0525(12) 0.0831(17) 0.120(2) -0.0134(15) 0.0241(13) 0.0209(11)
F11 0.0371(10) 0.128(2) 0.0686(14) -0.0239(14) -0.0012(10) 0.0023(11)
F12 0.0450(12) 0.209(3) 0.0928(18) 0.041(2) 0.0354(12) -0.0031(16)
O4 0.0328(9) 0.0504(11) 0.0435(11) -0.0073(9) 0.0123(8) -0.0025(8)
Cu1 0.0937(18) 0.0330(10) 0.0744(17) -0.0181(10) 0.0686(14) -0.0209(10)
O1 0.070(7) 0.034(4) 0.046(6) -0.008(4) 0.041(6) -0.011(4)
O2 0.071(8) 0.033(3) 0.059(7) -0.010(4) 0.046(7) -0.006(4)
O1A 0.059(7) 0.028(4) 0.044(7) -0.001(4) 0.033(6) -0.004(4)
O2A 0.047(6) 0.032(4) 0.049(6) -0.009(4) 0.031(5) -0.008(4)
C1 0.069(2) 0.0387(15) 0.0520(17) -0.0011(13) 0.0390(16) -0.0070(14)
F1 0.095(7) 0.084(7) 0.176(10) 0.091(7) -0.040(6) -0.020(5)
F2 0.099(4) 0.061(3) 0.125(6) -0.019(4) 0.083(4) -0.030(3)
F3 0.193(11) 0.052(4) 0.066(5) -0.033(4) 0.090(7) -0.060(5)
F1A 0.127(8) 0.032(3) 0.199(12) 0.003(5) 0.106(9) 0.014(3)
F2A 0.139(6) 0.058(3) 0.075(4) 0.000(3) 0.082(4) -0.022(4)
F3A 0.098(5) 0.088(6) 0.083(6) 0.021(5) -0.027(4) -0.058(4)
C2 0.0440(14) 0.0380(14) 0.0418(14) -0.0031(11) 0.0248(12) -0.0052(11)
C3 0.0500(15) 0.0429(15) 0.0406(14) -0.0027(11) 0.0290(13) -0.0044(12)
C4 0.0459(15) 0.0442(15) 0.0423(14) -0.0086(12) 0.0268(13) -0.0044(12)
C5 0.0592(18) 0.0486(16) 0.0513(16) -0.0131(14) 0.0341(15) -0.0033(14)
F4 0.176(3) 0.0794(15) 0.1022(18) -0.0306(13) 0.115(2) -0.0259(16)
F5 0.1022(18) 0.0906(17) 0.0850(16) -0.0103(13) 0.0412(15) 0.0453(15)
F6 0.0887(15) 0.0848(15) 0.0827(15) -0.0522(13) 0.0423(13) -0.0268(13)
O1R 0.036(5) 0.059(4) 0.067(8) -0.004(4) 0.004(4) 0.000(4)
N2R 0.041(6) 0.0397(16) 0.026(8) -0.0020(18) 0.002(6) 0.005(2)
O10R 0.036(5) 0.059(4) 0.067(8) -0.004(4) 0.004(4) 0.000(4)
N9R 0.041(6) 0.0397(16) 0.026(8) -0.0020(18) 0.002(6) 0.005(2)
C3R 0.0592(19) 0.0381(16) 0.0588(19) 0.0014(13) 0.0231(16) -0.0058(13)
C4R 0.141(5) 0.071(3) 0.088(3) -0.043(3) -0.017(3) 0.038(3)
C5R 0.093(4) 0.123(5) 0.185(6) 0.079(5) 0.084(4) 0.018(3)
C6R 0.069(3) 0.039(2) 0.051(2) 0.000 0.038(2) 0.000
C7R 0.048(2) 0.037(2) 0.0376(19) 0.000 0.0216(17) 0.000
C8R 0.0418(14) 0.0444(15) 0.0468(15) -0.0011(12) 0.0230(13) -0.0054(12)
C9R 0.0384(14) 0.0406(14) 0.0454(15) 0.0007(11) 0.0218(12) 0.0008(11)
N10R 0.0355(15) 0.0385(16) 0.0326(15) 0.000 0.0141(13) 0.000

loop_
_atom_type_symbol
_atom_type_description
_atom_type_scat_dispersion_real
_atom_type_scat_dispersion_imag
_atom_type_scat_source
C C 0.0181 0.0091 'International Tables Vol C Tables 4.2.6.8 and 6.1.1.4'
H H 0.0000 0.0000 'International Tables Vol C Tables 4.2.6.8 and 6.1.1.4'
N N 0.0311 0.0180 'International Tables Vol C Tables 4.2.6.8 and 6.1.1.4'
O O 0.0492 0.0322 'International Tables Vol C Tables 4.2.6.8 and 6.1.1.4'
F F 0.0727 0.0534 'International Tables Vol C Tables 4.2.6.8 and 6.1.1.4'
Cu Cu -1.9646 0.5888 'International Tables Vol C Tables 4.2.6.8 and 6.1.1.4'

loop_
_geom_angle_atom_site_label_1
_geom_angle_atom_site_label_2
_geom_angle_atom_site_label_3
_geom_angle
_geom_angle_site_symmetry_1
_geom_angle_site_symmetry_3
_geom_angle_publ_flag
O4 Cu2 O4 178.38(12) 2_655 . ?
O4 Cu2 N10R 90.81(6) 2_655 . ?
O4 Cu2 N10R 90.81(6) . . ?
O4 Cu2 O3 89.55(8) 2_655 . ?
O4 Cu2 O3 89.48(8) . . ?
N10R Cu2 O3 126.59(6) . . ?
O4 Cu2 O3 89.48(8) 2_655 2_655 ?
O4 Cu2 O3 89.55(8) . 2_655 ?
N10R Cu2 O3 126.59(6) . 2_655 ?
O3 Cu2 O3 106.82(12) . 2_655 ?
C7 O3 Cu2 123.68(19) . . ?
F8 C6 F7 108.2(4) . . ?
F8 C6 F9 107.3(4) . . ?
F7 C6 F9 105.9(3) . . ?
F8 C6 C7 110.4(3) . . ?
F7 C6 C7 110.8(4) . . ?
F9 C6 C7 114.0(3) . . ?
O3 C7 C8 127.9(3) . . ?
O3 C7 C6 113.3(3) . . ?
C8 C7 C6 118.8(3) . . ?
C9 C8 C7 121.6(3) . . ?
O4 C9 C8 128.7(3) . . ?
O4 C9 C10 111.5(3) . . ?
C8 C9 C10 119.8(3) . . ?
F10 C10 F12 106.3(4) . . ?
F10 C10 F11 106.9(3) . . ?
F12 C10 F11 107.9(3) . . ?
F10 C10 C9 110.6(3) . . ?
F12 C10 C9 111.1(3) . . ?
F11 C10 C9 113.6(3) . . ?
C9 O4 Cu2 126.38(19) . . ?
Cu1 Cu1 O2A 89.5(11) 7_666 7_666 ?
Cu1 Cu1 O2 87.8(11) 7_666 . ?
Cu1 Cu1 O1 80.7(11) 7_666 . ?
O2 Cu1 O1 92.3(4) . . ?
Cu1 Cu1 O1 80.4(11) 7_666 7_666 ?
O2 Cu1 O1 86.9(5) . 7_666 ?
O1 Cu1 O1 161.09(13) . 7_666 ?
Cu1 Cu1 O1A 96.6(11) 7_666 7_666 ?
O2 Cu1 O1A 88.0(5) . 7_666 ?
O1 Cu1 O1A 177.2(4) . 7_666 ?
O1 Cu1 O1A 16.2(3) 7_666 7_666 ?
Cu1 Cu1 O10R 165.9(7) 7_666 8_566 ?
O2 Cu1 O10R 88.3(11) . 8_566 ?
O1 Cu1 O10R 85.9(10) . 8_566 ?
O1 Cu1 O10R 112.9(10) 7_666 8_566 ?
Cu1 Cu1 O2 73.7(10) 7_666 7_666 ?
O2 Cu1 O2 161.55(15) . 7_666 ?
O1 Cu1 O2 84.8(5) . 7_666 ?
O1 Cu1 O2 89.9(7) 7_666 7_666 ?
Cu1 Cu1 O2A 72.1(10) 7_666 . ?
O2A Cu1 O2A 161.64(17) 7_666 . ?
O1A Cu1 O2A 90.0(8) 7_666 . ?
O10R Cu1 O2A 103.5(9) 8_566 . ?
Cu1 Cu1 O1R 172.0(8) 7_666 7_666 ?
O2 Cu1 O1R 100.1(11) . 7_666 ?
O1 Cu1 O1R 97.9(10) . 7_666 ?
O1 Cu1 O1R 100.8(10) 7_666 7_666 ?
O2 Cu1 O1R 98.3(10) 7_666 7_666 ?
Cu1 Cu1 O1A 66.0(10) 7_666 . ?
O2A Cu1 O1A 87.9(8) 7_666 . ?
O1A Cu1 O1A 162.6(2) 7_666 . ?
O10R Cu1 O1A 100.6(9) 8_566 . ?
O2A Cu1 O1A 84.7(9) . . ?
C2 O1 Cu1 125.6(6) . . ?
C2 O1 Cu1 119.3(9) . 7_666 ?
Cu1 O1 Cu1 18.90(13) . 7_666 ?
C4 O2 Cu1 123.7(7) . . ?
C4 O2 Cu1 116.0(11) . 7_666 ?
Cu1 O2 Cu1 18.45(15) . 7_666 ?
C2 O1A Cu1 123.1(9) . 7_666 ?
C2 O1A Cu1 117.3(11) . . ?
Cu1 O1A Cu1 17.4(2) 7_666 . ?
C4 O2A Cu1 125.1(8) . 7_666 ?
C4 O2A Cu1 120.5(10) . . ?
Cu1 O2A Cu1 18.36(17) 7_666 . ?
F2A C1 F3A 112.8(7) . . ?
F1 C1 F3 110.1(9) . . ?
F2A C1 F1A 104.1(6) . . ?
F3A C1 F1A 104.2(8) . . ?
F1 C1 F2 107.4(8) . . ?
F3 C1 F2 100.4(6) . . ?
F1 C1 C2 112.8(6) . . ?
F2A C1 C2 114.3(4) . . ?
F3A C1 C2 111.8(6) . . ?
F3 C1 C2 113.8(5) . . ?
F1A C1 C2 108.8(5) . . ?
F2 C1 C2 111.6(4) . . ?
O1A C2 C3 128.1(7) . . ?
O1 C2 C3 126.3(6) . . ?
O1A C2 C1 110.4(6) . . ?
O1 C2 C1 113.4(5) . . ?
C3 C2 C1 119.3(2) . . ?
C4 C3 C2 121.2(2) . . ?
O2A C4 C3 125.7(8) . . ?
O2 C4 C3 128.7(5) . . ?
O2A C4 C5 113.0(6) . . ?
O2 C4 C5 110.2(5) . . ?
C3 C4 C5 119.6(2) . . ?
F5 C5 F6 106.7(3) . . ?
F5 C5 F4 108.3(3) . . ?
F6 C5 F4 105.9(3) . . ?
F5 C5 C4 111.1(3) . . ?
F6 C5 C4 111.6(3) . . ?
F4 C5 C4 113.0(3) . . ?
N2R O1R Cu1 155.3(14) . 7_666 ?
C6R N2R O1R 126.8(8) . . ?
C6R N2R C3R 119.2(12) . . ?
O1R N2R C3R 114.0(14) . . ?
O10R N9R C6R 124.4(11) . . ?
C6R N9R C3R 99.3(9) . 2_655 ?
N2R C3R C4R 114.2(8) . . ?
N2R C3R C5R 101.9(9) . . ?
C4R C3R C5R 112.2(5) . . ?
N2R C3R C3R 98.5(8) . 2_655 ?
C4R C3R C3R 116.2(4) . 2_655 ?
C5R C3R C3R 112.3(4) . 2_655 ?
N2R C3R N9R 11.8(15) . 2_655 ?
C4R C3R N9R 102.9(8) . 2_655 ?
C5R C3R N9R 104.4(8) . 2_655 ?
C3R C3R N9R 107.6(7) 2_655 2_655 ?
N2R C6R N2R 104.7(9) . 2_655 ?
N2R C6R N9R 12.1(9) . 2_655 ?
N2R C6R N9R 113.7(5) 2_655 2_655 ?
N2R C6R C7R 127.7(5) . . ?
N2R C6R C7R 127.7(5) 2_655 . ?
N9R C6R C7R 118.2(4) . . ?
N9R C6R C7R 118.2(4) 2_655 . ?
C8R C7R C8R 117.7(4) 2_655 . ?
C8R C7R C6R 121.17(18) 2_655 . ?
C8R C7R C6R 121.17(18) . . ?
C9R C8R C7R 119.5(3) . . ?
N10R C9R C8R 122.9(3) . . ?
C9R N10R C9R 117.5(3) 2_655 . ?
C9R N10R Cu2 121.27(17) 2_655 . ?
C9R N10R Cu2 121.27(17) . . ?

loop_
_geom_bond_atom_site_label_1
_geom_bond_atom_site_label_2
_geom_bond_distance
_geom_bond_site_symmetry_2
_geom_bond_publ_flag
Cu2 O4 1.9239(18) 2_655 ?
Cu2 O4 1.9239(18) . ?
Cu2 N10R 2.035(3) . ?
Cu2 O3 2.058(2) . ?
Cu2 O3 2.058(2) 2_655 ?
O3 C7 1.247(3) . ?
C6 F8 1.306(6) . ?
C6 F7 1.308(5) . ?
C6 F9 1.318(4) . ?
C6 C7 1.535(5) . ?
C7 C8 1.391(4) . ?
C8 C9 1.367(4) . ?
C9 O4 1.263(3) . ?
C9 C10 1.526(4) . ?
C10 F10 1.314(4) . ?
C10 F12 1.315(4) . ?
C10 F11 1.318(4) . ?
Cu1 Cu1 0.635(3) 7_666 ?
Cu1 O2A 1.920(13) 7_666 ?
Cu1 O2 1.927(10) . ?
Cu1 O1 1.933(12) . ?
Cu1 O1 1.935(11) 7_666 ?
Cu1 O1A 1.936(13) 7_666 ?
Cu1 O10R 2.005(17) 8_566 ?
Cu1 O2 2.006(14) 7_666 ?
Cu1 O2A 2.017(15) . ?
Cu1 O1R 2.041(17) 7_666 ?
Cu1 O1A 2.105(17) . ?
O1 C2 1.294(12) . ?
O2 C4 1.297(12) . ?
O1A C2 1.232(13) . ?
O2A C4 1.246(13) . ?
C1 F1 1.253(9) . ?
C1 F2A 1.257(6) . ?
C1 F3A 1.269(9) . ?
C1 F3 1.273(8) . ?
C1 F1A 1.313(8) . ?
C1 F2 1.381(7) . ?
C1 C2 1.528(4) . ?
C2 C3 1.379(4) . ?
C3 C4 1.374(4) . ?
C4 C5 1.524(4) . ?
C5 F5 1.307(4) . ?
C5 F6 1.312(4) . ?
C5 F4 1.320(4) . ?
O1R N2R 1.30(2) . ?
N2R C6R 1.25(2) . ?
N2R C3R 1.412(8) . ?
O10R N9R 0.99(2) . ?
N9R C6R 1.444(19) . ?
N9R C3R 1.568(7) 2_655 ?
C3R C4R 1.488(6) . ?
C3R C5R 1.533(6) . ?
C3R C3R 1.561(7) 2_655 ?
C6R C7R 1.470(6) . ?
C7R C8R 1.387(4) 2_655 ?
C7R C8R 1.387(4) . ?
C8R C9R 1.371(4) . ?
C9R N10R 1.343(3) . ?
